data_7051893
loop_
_publ_author_name
'Jin, Guoxia'
'Jones, Cameron'
'Junk, Peter C.'
'Stasch, Andreas'
'Woodul, William D.'

_publ_section_title
;
 Group 13 metal(i) and (ii) guanidinate complexes: effect of ligand
 backbone on metal oxidation state and coordination sphere
;
_journal_issue 5
_journal_name_full 'New Journal of Chemistry'
_journal_page_first 835
_journal_paper_doi 10.1039/b718799h
_journal_volume 32
_journal_year 2008
_chemical_formula_sum 'C32 H48 N3 Tl'
_chemical_formula_weight 679.10
_chemical_name_systematic
;
?
;
_space_group_IT_number 14
_symmetry_cell_setting monoclinic
_symmetry_space_group_name_Hall '-P 2ybc'
_symmetry_space_group_name_H-M 'P 1 21/c 1'
_atom_sites_solution_hydrogens geom
_atom_sites_solution_primary direct
_atom_sites_solution_secondary difmap
_audit_creation_method SHELXL-97
_cell_angle_alpha 90.00
_cell_angle_beta 107.01(3)
_cell_angle_gamma 90.00
_cell_formula_units_Z 8
_cell_length_a 17.940(4)
_cell_length_b 17.922(4)
_cell_length_c 20.153(4)
_cell_measurement_temperature 150(2)
_cell_volume 6196(3)
_computing_structure_refinement 'SHELXL-97 (Sheldrick, 1997)'
_computing_structure_solution 'SHELXS-97 (Sheldrick, 1990)'
_diffrn_ambient_temperature 150(2)
_diffrn_measured_fraction_theta_full 0.992
_diffrn_measured_fraction_theta_max 0.992
_diffrn_measurement_device_type 'Nonius Kappa CCD'
_diffrn_radiation_monochromator graphite
_diffrn_radiation_source 'fine-focus sealed tube'
_diffrn_radiation_type MoK\a
_diffrn_radiation_wavelength 0.71073
_diffrn_reflns_av_R_equivalents 0.0542
_diffrn_reflns_av_sigmaI/netI 0.0589
_diffrn_reflns_limit_h_max 21
_diffrn_reflns_limit_h_min -22
_diffrn_reflns_limit_k_max 22
_diffrn_reflns_limit_k_min -20
_diffrn_reflns_limit_l_max 25
_diffrn_reflns_limit_l_min -21
_diffrn_reflns_number 37199
_diffrn_reflns_theta_full 27.00
_diffrn_reflns_theta_max 27.00
_diffrn_reflns_theta_min 2.94
_exptl_absorpt_coefficient_mu 5.236
_exptl_absorpt_correction_T_max 0.405
_exptl_absorpt_correction_T_min 0.350
_exptl_absorpt_correction_type multi-scan
_exptl_absorpt_process_details 'Sortav (Blessing, 1995)'
_exptl_crystal_colour yellow
_exptl_crystal_density_diffrn 1.456
_exptl_crystal_density_method 'not measured'
_exptl_crystal_description block
_exptl_crystal_F_000 2736
_exptl_crystal_size_max 0.25
_exptl_crystal_size_mid 0.20
_exptl_crystal_size_min 0.20
_refine_diff_density_max 0.672
_refine_diff_density_min -1.541
_refine_diff_density_rms 0.125
_refine_ls_extinction_method none
_refine_ls_goodness_of_fit_ref 1.026
_refine_ls_hydrogen_treatment constr
_refine_ls_matrix_type full
_refine_ls_number_parameters 669
_refine_ls_number_reflns 13411
_refine_ls_number_restraints 0
_refine_ls_restrained_S_all 1.026
_refine_ls_R_factor_all 0.0633
_refine_ls_R_factor_gt 0.0369
_refine_ls_shift/su_max 0.002
_refine_ls_shift/su_mean 0.000
_refine_ls_structure_factor_coef Fsqd
_refine_ls_weighting_details 'calc w=1/[\s^2^(Fo^2^)+(0.0178P)^2^+9.1428P] where P=(Fo^2^+2Fc^2^)/3'
_refine_ls_weighting_scheme calc
_refine_ls_wR_factor_gt 0.0651
_refine_ls_wR_factor_ref 0.0725
_reflns_number_gt 10290
_reflns_number_total 13411
_reflns_threshold_expression >2sigma(I)
_cod_data_source_file b718799h.txt
_cod_data_source_block compound10
_cod_original_cell_volume 6196(2)
_cod_original_sg_symbol_H-M P2(1)/c
_cod_database_code 7051893

loop_
_symmetry_equiv_pos_as_xyz
'x, y, z'
'-x, y+1/2, -z+1/2'
'-x, -y, -z'
'x, -y-1/2, z-1/2'

loop_
_atom_site_label
_atom_site_type_symbol
_atom_site_fract_x
_atom_site_fract_y
_atom_site_fract_z
_atom_site_U_iso_or_equiv
_atom_site_adp_type
_atom_site_occupancy
_atom_site_symmetry_multiplicity
_atom_site_calc_flag
_atom_site_refinement_flags
_atom_site_disorder_assembly
_atom_site_disorder_group
Tl1 Tl 0.432753(10) 0.087693(10) 0.006470(8) 0.03174(6) Uani 1 1 d . . .
N1 N 0.45646(18) 0.09349(17) 0.13209(16) 0.0195(7) Uani 1 1 d . . .
C1 C 0.4050(2) 0.1171(2) 0.16507(19) 0.0181(8) Uani 1 1 d . . .
Tl2 Tl 0.083290(10) 0.930221(10) 0.491859(8) 0.03122(6) Uani 1 1 d . . .
N2 N 0.34074(18) 0.15339(17) 0.13373(15) 0.0186(7) Uani 1 1 d . . .
C2 C 0.5127(2) 0.0365(2) 0.15601(19) 0.0213(9) Uani 1 1 d . . .
N3 N 0.41787(17) 0.10290(17) 0.23636(15) 0.0174(7) Uani 1 1 d . . .
C3 C 0.4917(2) -0.0380(2) 0.1672(2) 0.0253(9) Uani 1 1 d . . .
N4 N 0.07526(18) 0.95054(17) 0.37063(15) 0.0184(7) Uani 1 1 d . . .
C4 C 0.5502(3) -0.0919(2) 0.1831(2) 0.0352(11) Uani 1 1 d . . .
H4 H 0.5370 -0.1416 0.1918 0.042 Uiso 1 1 calc R . .
N5 N 0.14476(18) 0.84448(16) 0.35383(16) 0.0192(7) Uani 1 1 d . . .
C5 C 0.6262(3) -0.0761(3) 0.1868(2) 0.0385(12) Uani 1 1 d . . .
H5 H 0.6644 -0.1145 0.1966 0.046 Uiso 1 1 calc R . .
N6 N 0.07234(18) 0.90842(16) 0.25699(15) 0.0178(7) Uani 1 1 d . . .
C6 C 0.6464(3) -0.0040(3) 0.1763(2) 0.0327(11) Uani 1 1 d . . .
H6 H 0.6991 0.0071 0.1793 0.039 Uiso 1 1 calc R . .
C7 C 0.5914(2) 0.0532(2) 0.1612(2) 0.0253(9) Uani 1 1 d . . .
C8 C 0.4076(3) -0.0605(2) 0.1593(2) 0.0306(10) Uani 1 1 d . . .
H8 H 0.3764 -0.0137 0.1560 0.037 Uiso 1 1 calc R . .
C9 C 0.3982(3) -0.1051(3) 0.2203(2) 0.0425(12) Uani 1 1 d . . .
H9A H 0.4239 -0.1537 0.2220 0.064 Uiso 1 1 calc R . .
H9B H 0.3427 -0.1127 0.2149 0.064 Uiso 1 1 calc R . .
H9C H 0.4221 -0.0779 0.2635 0.064 Uiso 1 1 calc R . .
C10 C 0.3738(3) -0.1045(3) 0.0915(2) 0.0465(13) Uani 1 1 d . . .
H10A H 0.3756 -0.0735 0.0519 0.070 Uiso 1 1 calc R . .
H10B H 0.3197 -0.1181 0.0869 0.070 Uiso 1 1 calc R . .
H10C H 0.4047 -0.1498 0.0925 0.070 Uiso 1 1 calc R . .
C11 C 0.6170(2) 0.1334(2) 0.1551(2) 0.0304(10) Uani 1 1 d . . .
H11 H 0.5715 0.1667 0.1527 0.036 Uiso 1 1 calc R . .
C12 C 0.6836(3) 0.1565(3) 0.2187(3) 0.0547(15) Uani 1 1 d . . .
H12A H 0.6700 0.1440 0.2610 0.082 Uiso 1 1 calc R . .
H12B H 0.6923 0.2104 0.2173 0.082 Uiso 1 1 calc R . .
H12C H 0.7313 0.1300 0.2185 0.082 Uiso 1 1 calc R . .
C13 C 0.6415(3) 0.1462(3) 0.0902(3) 0.0482(13) Uani 1 1 d . . .
H13A H 0.6837 0.1117 0.0897 0.072 Uiso 1 1 calc R . .
H13B H 0.6598 0.1977 0.0898 0.072 Uiso 1 1 calc R . .
H13C H 0.5969 0.1376 0.0492 0.072 Uiso 1 1 calc R . .
C14 C 0.3244(2) 0.1686(2) 0.06332(19) 0.0190(8) Uani 1 1 d . . .
C15 C 0.2693(2) 0.1246(2) 0.01360(19) 0.0194(8) Uani 1 1 d . . .
C16 C 0.2519(2) 0.1427(2) -0.0565(2) 0.0283(10) Uani 1 1 d . . .
H16 H 0.2158 0.1128 -0.0898 0.034 Uiso 1 1 calc R . .
C17 C 0.2862(2) 0.2035(2) -0.0784(2) 0.0308(10) Uani 1 1 d . . .
H17 H 0.2742 0.2149 -0.1264 0.037 Uiso 1 1 calc R . .
C18 C 0.3384(2) 0.2474(2) -0.0297(2) 0.0275(10) Uani 1 1 d . . .
H18 H 0.3611 0.2895 -0.0450 0.033 Uiso 1 1 calc R . .
C19 C 0.3582(2) 0.2319(2) 0.0405(2) 0.0229(9) Uani 1 1 d . . .
C20 C 0.2275(2) 0.0620(2) 0.0383(2) 0.0235(9) Uani 1 1 d . . .
H20 H 0.2651 0.0387 0.0799 0.028 Uiso 1 1 calc R . .
C21 C 0.1613(3) 0.0968(3) 0.0616(2) 0.0351(11) Uani 1 1 d . . .
H21A H 0.1831 0.1320 0.0996 0.053 Uiso 1 1 calc R . .
H21B H 0.1328 0.0574 0.0776 0.053 Uiso 1 1 calc R . .
H21C H 0.1257 0.1234 0.0225 0.053 Uiso 1 1 calc R . .
C22 C 0.1965(3) 0.0005(3) -0.0151(2) 0.0385(11) Uani 1 1 d . . .
H22A H 0.1558 0.0209 -0.0546 0.058 Uiso 1 1 calc R . .
H22B H 0.1745 -0.0398 0.0063 0.058 Uiso 1 1 calc R . .
H22C H 0.2391 -0.0192 -0.0312 0.058 Uiso 1 1 calc R . .
C23 C 0.4111(3) 0.2825(2) 0.0947(2) 0.0295(10) Uani 1 1 d . . .
H23 H 0.4386 0.2507 0.1352 0.035 Uiso 1 1 calc R . .
C24 C 0.3610(3) 0.3386(2) 0.1200(2) 0.0434(13) Uani 1 1 d . . .
H24A H 0.3938 0.3659 0.1601 0.065 Uiso 1 1 calc R . .
H24B H 0.3200 0.3119 0.1335 0.065 Uiso 1 1 calc R . .
H24C H 0.3372 0.3738 0.0826 0.065 Uiso 1 1 calc R . .
C25 C 0.4734(3) 0.3227(3) 0.0702(3) 0.0505(14) Uani 1 1 d . . .
H25A H 0.5020 0.2863 0.0508 0.076 Uiso 1 1 calc R . .
H25B H 0.5097 0.3482 0.1096 0.076 Uiso 1 1 calc R . .
H25C H 0.4485 0.3593 0.0345 0.076 Uiso 1 1 calc R . .
C26 C 0.4973(2) 0.1136(2) 0.2840(2) 0.0236(9) Uani 1 1 d . . .
H26 H 0.5343 0.0919 0.2605 0.028 Uiso 1 1 calc R . .
C27 C 0.5064(3) 0.0684(2) 0.3498(2) 0.0302(10) Uani 1 1 d . . .
H27A H 0.5574 0.0802 0.3836 0.036 Uiso 1 1 calc R . .
H27B H 0.5061 0.0146 0.3387 0.036 Uiso 1 1 calc R . .
C28 C 0.4418(3) 0.0843(3) 0.3830(2) 0.0369(11) Uani 1 1 d . . .
H28A H 0.4478 0.0514 0.4236 0.044 Uiso 1 1 calc R . .
H28B H 0.4453 0.1367 0.3991 0.044 Uiso 1 1 calc R . .
C29 C 0.3626(3) 0.0708(3) 0.3301(2) 0.0355(11) Uani 1 1 d . . .
H29A H 0.3210 0.0840 0.3511 0.043 Uiso 1 1 calc R . .
H29B H 0.3574 0.0172 0.3181 0.043 Uiso 1 1 calc R . .
C30 C 0.3516(2) 0.1164(2) 0.2637(2) 0.0261(9) Uani 1 1 d . . .
H30 H 0.3044 0.0959 0.2287 0.031 Uiso 1 1 calc R . .
C31 C 0.5206(3) 0.1952(2) 0.2995(2) 0.0324(10) Uani 1 1 d . . .
H31A H 0.5086 0.2233 0.2560 0.049 Uiso 1 1 calc R . .
H31B H 0.5766 0.1983 0.3232 0.049 Uiso 1 1 calc R . .
H31C H 0.4916 0.2163 0.3294 0.049 Uiso 1 1 calc R . .
C32 C 0.3337(3) 0.1987(3) 0.2749(2) 0.0397(12) Uani 1 1 d . . .
H32A H 0.3682 0.2160 0.3194 0.060 Uiso 1 1 calc R . .
H32B H 0.2793 0.2034 0.2749 0.060 Uiso 1 1 calc R . .
H32C H 0.3421 0.2291 0.2373 0.060 Uiso 1 1 calc R . .
C33 C 0.0981(2) 0.9006(2) 0.32940(19) 0.0183(8) Uani 1 1 d . . .
C34 C 0.0093(2) 0.9984(2) 0.34871(19) 0.0187(8) Uani 1 1 d . . .
C35 C -0.0680(2) 0.9709(2) 0.32649(19) 0.0226(9) Uani 1 1 d . . .
C36 C -0.1297(2) 1.0210(2) 0.3161(2) 0.0275(10) Uani 1 1 d . . .
H36 H -0.1817 1.0027 0.3012 0.033 Uiso 1 1 calc R . .
C37 C -0.1172(3) 1.0963(2) 0.3269(2) 0.0317(10) Uani 1 1 d . . .
H37 H -0.1601 1.1294 0.3209 0.038 Uiso 1 1 calc R . .
C38 C -0.0422(2) 1.1233(2) 0.3463(2) 0.0276(10) Uani 1 1 d . . .
H38 H -0.0340 1.1756 0.3524 0.033 Uiso 1 1 calc R . .
C39 C 0.0223(2) 1.0762(2) 0.35743(19) 0.0209(9) Uani 1 1 d . . .
C40 C -0.0856(2) 0.8882(2) 0.3150(2) 0.0264(10) Uani 1 1 d . . .
H40 H -0.0351 0.8616 0.3205 0.032 Uiso 1 1 calc R . .
C41 C -0.1222(3) 0.8562(3) 0.3682(3) 0.0517(14) Uani 1 1 d . . .
H41A H -0.0865 0.8630 0.4149 0.078 Uiso 1 1 calc R . .
H41B H -0.1324 0.8028 0.3592 0.078 Uiso 1 1 calc R . .
H41C H -0.1714 0.8821 0.3646 0.078 Uiso 1 1 calc R . .
C42 C -0.1383(3) 0.8726(3) 0.2418(2) 0.0431(12) Uani 1 1 d . . .
H42A H -0.1428 0.8185 0.2340 0.065 Uiso 1 1 calc R . .
H42B H -0.1158 0.8954 0.2078 0.065 Uiso 1 1 calc R . .
H42C H -0.1901 0.8937 0.2365 0.065 Uiso 1 1 calc R . .
C43 C 0.1030(3) 1.1094(2) 0.3759(2) 0.0289(10) Uani 1 1 d . . .
H43 H 0.1402 1.0685 0.3738 0.035 Uiso 1 1 calc R . .
C44 C 0.1274(3) 1.1407(3) 0.4496(2) 0.0401(12) Uani 1 1 d . . .
H44A H 0.0911 1.1803 0.4533 0.060 Uiso 1 1 calc R . .
H44B H 0.1802 1.1612 0.4602 0.060 Uiso 1 1 calc R . .
H44C H 0.1265 1.1008 0.4825 0.060 Uiso 1 1 calc R . .
C45 C 0.1101(3) 1.1707(2) 0.3246(2) 0.0377(12) Uani 1 1 d . . .
H45A H 0.0937 1.1507 0.2773 0.057 Uiso 1 1 calc R . .
H45B H 0.1644 1.1873 0.3359 0.057 Uiso 1 1 calc R . .
H45C H 0.0768 1.2130 0.3280 0.057 Uiso 1 1 calc R . .
C46 C 0.1673(2) 0.8284(2) 0.4247(2) 0.0205(9) Uani 1 1 d . . .
C47 C 0.1311(2) 0.7689(2) 0.4501(2) 0.0237(9) Uani 1 1 d . . .
C48 C 0.1586(3) 0.7495(2) 0.5201(2) 0.0318(10) Uani 1 1 d . . .
H48 H 0.1344 0.7096 0.5370 0.038 Uiso 1 1 calc R . .
C49 C 0.2200(3) 0.7870(2) 0.5653(2) 0.0317(10) Uani 1 1 d . . .
H49 H 0.2382 0.7729 0.6127 0.038 Uiso 1 1 calc R . .
C50 C 0.2546(2) 0.8451(2) 0.5405(2) 0.0296(10) Uani 1 1 d . . .
H50 H 0.2968 0.8709 0.5716 0.035 Uiso 1 1 calc R . .
C51 C 0.2297(2) 0.8672(2) 0.4714(2) 0.0224(9) Uani 1 1 d . . .
C52 C 0.0666(2) 0.7256(2) 0.3986(2) 0.0272(10) Uani 1 1 d . . .
H52 H 0.0360 0.7622 0.3637 0.033 Uiso 1 1 calc R . .
C53 C 0.1024(3) 0.6693(2) 0.3593(2) 0.0358(11) Uani 1 1 d . . .
H53A H 0.1369 0.6955 0.3374 0.054 Uiso 1 1 calc R . .
H53B H 0.0607 0.6445 0.3236 0.054 Uiso 1 1 calc R . .
H53C H 0.1323 0.6320 0.3918 0.054 Uiso 1 1 calc R . .
C54 C 0.0097(3) 0.6874(3) 0.4312(3) 0.0423(12) Uani 1 1 d . . .
H54A H 0.0367 0.6474 0.4622 0.063 Uiso 1 1 calc R . .
H54B H -0.0338 0.6663 0.3946 0.063 Uiso 1 1 calc R . .
H54C H -0.0102 0.7241 0.4579 0.063 Uiso 1 1 calc R . .
C55 C 0.2732(2) 0.9273(2) 0.4446(2) 0.0256(9) Uani 1 1 d . . .
H55 H 0.2382 0.9451 0.3990 0.031 Uiso 1 1 calc R . .
C56 C 0.3458(3) 0.8929(3) 0.4312(3) 0.0451(13) Uani 1 1 d . . .
H56A H 0.3735 0.9312 0.4129 0.068 Uiso 1 1 calc R . .
H56B H 0.3301 0.8523 0.3974 0.068 Uiso 1 1 calc R . .
H56C H 0.3803 0.8732 0.4748 0.068 Uiso 1 1 calc R . .
C57 C 0.2954(3) 0.9951(2) 0.4924(2) 0.0349(11) Uani 1 1 d . . .
H57A H 0.2493 1.0133 0.5042 0.052 Uiso 1 1 calc R . .
H57B H 0.3155 1.0347 0.4688 0.052 Uiso 1 1 calc R . .
H57C H 0.3356 0.9808 0.5350 0.052 Uiso 1 1 calc R . .
C58 C 0.0785(2) 0.9826(2) 0.22754(19) 0.0188(8) Uani 1 1 d . . .
H58 H 0.0591 1.0193 0.2560 0.023 Uiso 1 1 calc R . .
C59 C 0.0234(2) 0.9874(2) 0.15411(19) 0.0236(9) Uani 1 1 d . . .
H59A H -0.0311 0.9867 0.1562 0.028 Uiso 1 1 calc R . .
H59B H 0.0319 1.0354 0.1331 0.028 Uiso 1 1 calc R . .
C60 C 0.0348(3) 0.9237(2) 0.1081(2) 0.0265(10) Uani 1 1 d . . .
H60A H -0.0042 0.9273 0.0619 0.032 Uiso 1 1 calc R . .
H60B H 0.0874 0.9267 0.1018 0.032 Uiso 1 1 calc R . .
C61 C 0.0256(3) 0.8499(2) 0.14208(19) 0.0258(10) Uani 1 1 d . . .
H61A H 0.0347 0.8084 0.1130 0.031 Uiso 1 1 calc R . .
H61B H -0.0286 0.8457 0.1445 0.031 Uiso 1 1 calc R . .
C62 C 0.0822(2) 0.8426(2) 0.2155(2) 0.0223(9) Uani 1 1 d . . .
H62 H 0.0651 0.7980 0.2371 0.027 Uiso 1 1 calc R . .
C63 C 0.1626(2) 1.0055(2) 0.2328(2) 0.0291(10) Uani 1 1 d . . .
H63A H 0.1967 0.9937 0.2792 0.044 Uiso 1 1 calc R . .
H63B H 0.1644 1.0593 0.2244 0.044 Uiso 1 1 calc R . .
H63C H 0.1802 0.9782 0.1980 0.044 Uiso 1 1 calc R . .
C64 C 0.1650(3) 0.8261(2) 0.2126(2) 0.0319(11) Uani 1 1 d . . .
H64A H 0.1781 0.8601 0.1796 0.048 Uiso 1 1 calc R . .
H64B H 0.1678 0.7745 0.1976 0.048 Uiso 1 1 calc R . .
H64C H 0.2019 0.8332 0.2588 0.048 Uiso 1 1 calc R . .

loop_
_atom_site_aniso_label
_atom_site_aniso_U_11
_atom_site_aniso_U_22
_atom_site_aniso_U_33
_atom_site_aniso_U_23
_atom_site_aniso_U_13
_atom_site_aniso_U_12
Tl1 0.02948(10) 0.04570(11) 0.02215(9) 0.00080(7) 0.01089(7) 0.01257(8)
N1 0.0170(17) 0.0221(18) 0.0201(17) 0.0025(14) 0.0064(14) 0.0019(14)
C1 0.018(2) 0.017(2) 0.020(2) 0.0006(16) 0.0070(17) -0.0023(16)
Tl2 0.03529(11) 0.03872(11) 0.02266(9) 0.00320(7) 0.01316(8) 0.00961(8)
N2 0.0173(18) 0.0224(18) 0.0169(17) 0.0005(14) 0.0063(14) 0.0013(14)
C2 0.022(2) 0.026(2) 0.015(2) -0.0032(17) 0.0049(17) 0.0070(18)
N3 0.0166(17) 0.0210(17) 0.0141(16) -0.0013(13) 0.0038(14) -0.0019(13)
C3 0.029(2) 0.021(2) 0.026(2) 0.0004(18) 0.009(2) 0.0085(18)
N4 0.0178(18) 0.0194(18) 0.0187(17) 0.0010(13) 0.0066(14) 0.0029(14)
C4 0.045(3) 0.025(2) 0.036(3) 0.003(2) 0.012(2) 0.012(2)
N5 0.0211(19) 0.0157(17) 0.0219(18) 0.0030(14) 0.0081(15) 0.0025(14)
C5 0.036(3) 0.039(3) 0.039(3) 0.004(2) 0.008(2) 0.020(2)
N6 0.0233(18) 0.0134(16) 0.0174(17) -0.0001(13) 0.0074(14) 0.0012(13)
C6 0.021(2) 0.044(3) 0.031(3) -0.001(2) 0.004(2) 0.010(2)
C7 0.021(2) 0.034(3) 0.020(2) -0.0010(18) 0.0049(18) 0.0071(19)
C8 0.032(3) 0.018(2) 0.040(3) 0.0009(19) 0.008(2) 0.0004(19)
C9 0.051(3) 0.030(3) 0.050(3) 0.008(2) 0.022(3) 0.000(2)
C10 0.045(3) 0.046(3) 0.042(3) -0.012(2) 0.002(3) -0.009(2)
C11 0.019(2) 0.034(3) 0.037(3) -0.006(2) 0.005(2) -0.0014(19)
C12 0.042(3) 0.064(4) 0.053(4) -0.013(3) 0.005(3) -0.017(3)
C13 0.049(3) 0.051(3) 0.048(3) 0.000(3) 0.021(3) -0.011(3)
C14 0.016(2) 0.023(2) 0.020(2) 0.0003(16) 0.0079(17) 0.0066(16)
C15 0.015(2) 0.028(2) 0.017(2) 0.0022(17) 0.0074(17) 0.0076(17)
C16 0.018(2) 0.044(3) 0.019(2) -0.0010(19) 0.0002(18) 0.0037(19)
C17 0.028(3) 0.043(3) 0.023(2) 0.011(2) 0.009(2) 0.010(2)
C18 0.029(2) 0.029(2) 0.026(2) 0.0098(19) 0.010(2) 0.0016(19)
C19 0.022(2) 0.021(2) 0.027(2) 0.0064(17) 0.0083(18) 0.0038(17)
C20 0.017(2) 0.029(2) 0.023(2) -0.0002(18) 0.0033(18) 0.0003(18)
C21 0.033(3) 0.042(3) 0.035(3) 0.000(2) 0.018(2) -0.006(2)
C22 0.034(3) 0.042(3) 0.035(3) -0.006(2) 0.003(2) -0.008(2)
C23 0.035(3) 0.025(2) 0.026(2) 0.0052(19) 0.007(2) -0.005(2)
C24 0.058(4) 0.027(3) 0.044(3) 0.000(2) 0.015(3) 0.001(2)
C25 0.048(3) 0.058(3) 0.045(3) 0.003(3) 0.011(3) -0.027(3)
C26 0.024(2) 0.022(2) 0.023(2) -0.0009(17) 0.0047(18) 0.0004(18)
C27 0.031(3) 0.032(3) 0.022(2) 0.0035(19) -0.0010(19) 0.000(2)
C28 0.045(3) 0.046(3) 0.019(2) 0.007(2) 0.008(2) -0.006(2)
C29 0.037(3) 0.055(3) 0.018(2) 0.006(2) 0.012(2) -0.008(2)
C30 0.025(2) 0.034(2) 0.021(2) -0.0007(18) 0.0101(18) -0.0040(19)
C31 0.036(3) 0.031(3) 0.028(2) -0.0031(19) 0.007(2) -0.012(2)
C32 0.039(3) 0.053(3) 0.030(3) -0.003(2) 0.015(2) 0.017(2)
C33 0.016(2) 0.019(2) 0.021(2) 0.0008(16) 0.0065(17) -0.0047(16)
C34 0.021(2) 0.023(2) 0.014(2) 0.0009(16) 0.0080(17) 0.0031(17)
C35 0.025(2) 0.027(2) 0.016(2) 0.0003(17) 0.0073(18) 0.0043(18)
C36 0.020(2) 0.036(3) 0.024(2) -0.0055(19) 0.0027(19) 0.0007(19)
C37 0.030(3) 0.036(3) 0.031(3) 0.000(2) 0.012(2) 0.014(2)
C38 0.034(3) 0.024(2) 0.026(2) -0.0013(18) 0.011(2) 0.005(2)
C39 0.025(2) 0.022(2) 0.016(2) 0.0011(16) 0.0069(17) 0.0029(17)
C40 0.023(2) 0.028(2) 0.031(2) -0.0065(19) 0.013(2) -0.0058(18)
C41 0.066(4) 0.046(3) 0.052(3) -0.001(3) 0.030(3) -0.016(3)
C42 0.035(3) 0.046(3) 0.045(3) -0.018(2) 0.007(2) -0.007(2)
C43 0.036(3) 0.023(2) 0.030(2) -0.0046(19) 0.013(2) -0.0009(19)
C44 0.039(3) 0.043(3) 0.036(3) -0.005(2) 0.006(2) -0.005(2)
C45 0.045(3) 0.024(2) 0.050(3) -0.001(2) 0.023(3) -0.006(2)
C46 0.019(2) 0.018(2) 0.026(2) 0.0015(17) 0.0089(18) 0.0066(16)
C47 0.029(2) 0.017(2) 0.029(2) 0.0035(17) 0.015(2) 0.0030(17)
C48 0.033(3) 0.032(3) 0.035(3) 0.013(2) 0.017(2) 0.003(2)
C49 0.035(3) 0.037(3) 0.023(2) 0.0065(19) 0.008(2) 0.004(2)
C50 0.024(2) 0.034(3) 0.027(2) 0.0054(19) 0.002(2) 0.0005(19)
C51 0.023(2) 0.022(2) 0.024(2) 0.0061(17) 0.0093(18) 0.0072(17)
C52 0.030(2) 0.018(2) 0.036(3) 0.0032(18) 0.013(2) -0.0029(18)
C53 0.044(3) 0.025(2) 0.039(3) -0.001(2) 0.014(2) -0.004(2)
C54 0.044(3) 0.037(3) 0.052(3) -0.005(2) 0.023(3) -0.015(2)
C55 0.021(2) 0.027(2) 0.028(2) 0.0033(18) 0.0048(19) -0.0032(18)
C56 0.038(3) 0.042(3) 0.066(4) 0.006(3) 0.033(3) -0.001(2)
C57 0.036(3) 0.031(3) 0.035(3) 0.003(2) 0.005(2) -0.006(2)
C58 0.027(2) 0.015(2) 0.017(2) 0.0008(15) 0.0101(18) 0.0017(16)
C59 0.028(2) 0.021(2) 0.022(2) 0.0063(17) 0.0080(19) 0.0005(18)
C60 0.031(3) 0.031(2) 0.017(2) 0.0021(17) 0.0057(19) 0.0009(19)
C61 0.035(3) 0.024(2) 0.018(2) -0.0070(17) 0.0075(19) -0.0037(19)
C62 0.028(2) 0.018(2) 0.022(2) -0.0027(16) 0.0087(19) 0.0004(17)
C63 0.032(3) 0.025(2) 0.030(2) 0.0035(19) 0.008(2) -0.0089(19)
C64 0.041(3) 0.030(2) 0.028(2) 0.0012(19) 0.016(2) 0.010(2)

loop_
_atom_type_symbol
_atom_type_description
_atom_type_scat_dispersion_real
_atom_type_scat_dispersion_imag
_atom_type_scat_source
C C 0.0033 0.0016 'International Tables Vol C Tables 4.2.6.8 and 6.1.1.4'
H H 0.0000 0.0000 'International Tables Vol C Tables 4.2.6.8 and 6.1.1.4'
N N 0.0061 0.0033 'International Tables Vol C Tables 4.2.6.8 and 6.1.1.4'
Tl Tl -2.8358 9.6688 'International Tables Vol C Tables 4.2.6.8 and 6.1.1.4'

loop_
_geom_angle_atom_site_label_1
_geom_angle_atom_site_label_2
_geom_angle_atom_site_label_3
_geom_angle
_geom_angle_site_symmetry_1
_geom_angle_site_symmetry_3
_geom_angle_publ_flag
C1 N1 C2 125.3(3) . . ?
C1 N1 Tl1 125.8(3) . . ?
C2 N1 Tl1 102.3(2) . . ?
N2 C1 N1 123.2(3) . . ?
N2 C1 N3 116.0(3) . . ?
N1 C1 N3 120.8(3) . . ?
C1 N2 C14 118.9(3) . . ?
C7 C2 N1 117.9(3) . . ?
C7 C2 C3 119.4(4) . . ?
N1 C2 C3 122.3(4) . . ?
C1 N3 C30 116.3(3) . . ?
C1 N3 C26 118.6(3) . . ?
C30 N3 C26 117.8(3) . . ?
C4 C3 C2 118.1(4) . . ?
C4 C3 C8 119.8(4) . . ?
C2 C3 C8 122.1(3) . . ?
C33 N4 C34 125.3(3) . . ?
C33 N4 Tl2 125.0(2) . . ?
C34 N4 Tl2 101.6(2) . . ?
C5 C4 C3 122.5(4) . . ?
C33 N5 C46 120.4(3) . . ?
C4 C5 C6 119.2(4) . . ?
C33 N6 C58 117.9(3) . . ?
C33 N6 C62 116.7(3) . . ?
C58 N6 C62 117.0(3) . . ?
C5 C6 C7 121.6(4) . . ?
C6 C7 C2 119.2(4) . . ?
C6 C7 C11 120.0(4) . . ?
C2 C7 C11 120.7(4) . . ?
C9 C8 C3 113.3(4) . . ?
C9 C8 C10 109.9(4) . . ?
C3 C8 C10 110.4(4) . . ?
C13 C11 C7 112.6(4) . . ?
C13 C11 C12 109.2(4) . . ?
C7 C11 C12 111.6(4) . . ?
N2 C14 C15 120.4(3) . . ?
N2 C14 C19 120.3(3) . . ?
C15 C14 C19 119.2(3) . . ?
C16 C15 C14 119.3(4) . . ?
C16 C15 C20 121.4(4) . . ?
C14 C15 C20 119.2(3) . . ?
C17 C16 C15 121.2(4) . . ?
C16 C17 C18 119.4(4) . . ?
C19 C18 C17 121.9(4) . . ?
C18 C19 C14 119.0(4) . . ?
C18 C19 C23 122.3(4) . . ?
C14 C19 C23 118.6(3) . . ?
C15 C20 C22 114.7(3) . . ?
C15 C20 C21 107.6(3) . . ?
C22 C20 C21 110.7(4) . . ?
C19 C23 C25 114.2(4) . . ?
C19 C23 C24 109.1(4) . . ?
C25 C23 C24 110.8(4) . . ?
N3 C26 C27 109.5(3) . . ?
N3 C26 C31 114.2(3) . . ?
C27 C26 C31 112.1(3) . . ?
C26 C27 C28 112.4(3) . . ?
C29 C28 C27 109.6(4) . . ?
C28 C29 C30 112.5(3) . . ?
N3 C30 C29 109.2(3) . . ?
N3 C30 C32 116.1(3) . . ?
C29 C30 C32 111.3(3) . . ?
N5 C33 N4 123.3(3) . . ?
N5 C33 N6 116.6(3) . . ?
N4 C33 N6 120.1(3) . . ?
C35 C34 C39 119.5(3) . . ?
C35 C34 N4 122.5(3) . . ?
C39 C34 N4 117.6(3) . . ?
C36 C35 C34 119.0(4) . . ?
C36 C35 C40 119.0(4) . . ?
C34 C35 C40 121.9(3) . . ?
C37 C36 C35 121.6(4) . . ?
C38 C37 C36 119.4(4) . . ?
C37 C38 C39 121.9(4) . . ?
C38 C39 C34 118.5(4) . . ?
C38 C39 C43 119.5(4) . . ?
C34 C39 C43 122.0(3) . . ?
C35 C40 C41 111.9(3) . . ?
C35 C40 C42 111.6(4) . . ?
C41 C40 C42 109.8(4) . . ?
C39 C43 C44 111.5(3) . . ?
C39 C43 C45 112.2(4) . . ?
C44 C43 C45 109.5(4) . . ?
N5 C46 C51 121.0(3) . . ?
N5 C46 C47 119.8(4) . . ?
C51 C46 C47 119.0(4) . . ?
C48 C47 C46 119.2(4) . . ?
C48 C47 C52 122.3(4) . . ?
C46 C47 C52 118.3(4) . . ?
C49 C48 C47 121.5(4) . . ?
C50 C49 C48 119.1(4) . . ?
C49 C50 C51 122.1(4) . . ?
C50 C51 C46 119.1(4) . . ?
C50 C51 C55 120.7(4) . . ?
C46 C51 C55 120.0(3) . . ?
C47 C52 C54 113.9(4) . . ?
C47 C52 C53 109.8(3) . . ?
C54 C52 C53 111.2(3) . . ?
C51 C55 C57 113.9(3) . . ?
C51 C55 C56 109.1(3) . . ?
C57 C55 C56 110.6(4) . . ?
N6 C58 C59 109.8(3) . . ?
N6 C58 C63 113.7(3) . . ?
C59 C58 C63 113.4(3) . . ?
C60 C59 C58 112.6(3) . . ?
C61 C60 C59 109.0(3) . . ?
C60 C61 C62 112.3(3) . . ?
N6 C62 C64 116.8(3) . . ?
N6 C62 C61 108.7(3) . . ?
C64 C62 C61 110.9(3) . . ?

loop_
_geom_bond_atom_site_label_1
_geom_bond_atom_site_label_2
_geom_bond_distance
_geom_bond_site_symmetry_2
_geom_bond_publ_flag
Tl1 N1 2.443(3) . ?
N1 C1 1.354(4) . ?
N1 C2 1.417(5) . ?
C1 N2 1.313(5) . ?
C1 N3 1.410(4) . ?
Tl2 N4 2.432(3) . ?
N2 C14 1.389(5) . ?
C2 C7 1.417(5) . ?
C2 C3 1.424(5) . ?
N3 C30 1.470(5) . ?
N3 C26 1.479(5) . ?
C3 C4 1.392(6) . ?
C3 C8 1.523(6) . ?
N4 C33 1.363(5) . ?
N4 C34 1.423(5) . ?
C4 C5 1.374(6) . ?
N5 C33 1.309(5) . ?
N5 C46 1.396(5) . ?
C5 C6 1.375(6) . ?
N6 C33 1.403(5) . ?
N6 C58 1.473(4) . ?
N6 C62 1.486(5) . ?
C6 C7 1.393(6) . ?
C7 C11 1.525(6) . ?
C8 C9 1.518(6) . ?
C8 C10 1.540(6) . ?
C11 C13 1.515(6) . ?
C11 C12 1.532(6) . ?
C14 C15 1.422(5) . ?
C14 C19 1.424(5) . ?
C15 C16 1.392(5) . ?
C15 C20 1.513(5) . ?
C16 C17 1.386(6) . ?
C17 C18 1.386(6) . ?
C18 C19 1.382(5) . ?
C19 C23 1.521(6) . ?
C20 C22 1.527(6) . ?
C20 C21 1.532(5) . ?
C23 C25 1.528(6) . ?
C23 C24 1.531(6) . ?
C26 C27 1.522(5) . ?
C26 C31 1.529(5) . ?
C27 C28 1.525(6) . ?
C28 C29 1.525(6) . ?
C29 C30 1.530(5) . ?
C30 C32 1.539(6) . ?
C34 C35 1.415(5) . ?
C34 C39 1.417(5) . ?
C35 C36 1.394(5) . ?
C35 C40 1.519(6) . ?
C36 C37 1.375(6) . ?
C37 C38 1.375(6) . ?
C38 C39 1.396(5) . ?
C39 C43 1.508(6) . ?
C40 C41 1.525(6) . ?
C40 C42 1.527(6) . ?
C43 C44 1.527(6) . ?
C43 C45 1.539(6) . ?
C46 C51 1.416(6) . ?
C46 C47 1.419(5) . ?
C47 C48 1.395(5) . ?
C47 C52 1.522(6) . ?
C48 C49 1.382(6) . ?
C49 C50 1.379(6) . ?
C50 C51 1.389(5) . ?
C51 C55 1.519(5) . ?
C52 C54 1.528(5) . ?
C52 C53 1.533(5) . ?
C55 C57 1.529(6) . ?
C55 C56 1.535(6) . ?
C58 C59 1.523(5) . ?
C58 C63 1.536(5) . ?
C59 C60 1.523(5) . ?
C60 C61 1.520(5) . ?
C61 C62 1.536(5) . ?
C62 C64 1.531(5) . ?
